data_1519628
loop_
_publ_author_name
'Danjo, Hiroshi'
'Kidena, Yuki'
'Kawahata, Masatoshi'
'Sato, Hiroyasu'
'Katagiri, Kosuke'
'Miyazawa, Toshifumi'
'Yamaguchi, Kentaro'

_publ_section_title
;
 Multilayered inclusion nanocycles of anionic spiroborates.
;
_journal_issue 10
_journal_name_full 'Organic letters'
_journal_page_first 2466
_journal_page_last 2469
_journal_paper_doi 10.1021/acs.orglett.5b00974
_journal_volume 17
_journal_year 2015
_chemical_formula_sum 'C102 H70 B4 O20'
_chemical_formula_weight 1658.82
_space_group_crystal_system monoclinic
_space_group_IT_number 15
_space_group_name_Hall '-C 2yc'
_space_group_name_H-M_alt 'C 1 2/c 1'
_symmetry_space_group_name_Hall '-C 2yc'
_symmetry_space_group_name_H-M 'C 1 2/c 1'
_atom_sites_solution_hydrogens geom
_audit_creation_method SHELXL-2014/7
_cell_angle_alpha 90
_cell_angle_beta 93.399(11)
_cell_angle_gamma 90
_cell_formula_units_Z 8
_cell_length_a 30.624(13)
_cell_length_b 56.38(2)
_cell_length_c 22.177(9)
_cell_measurement_reflns_used 18721
_cell_measurement_temperature 93(2)
_cell_measurement_theta_max 25.1
_cell_measurement_theta_min 3.0
_cell_volume 38223(3)
_computing_cell_refinement 'CrystalClear-SM Expert 2.1 b25 (Rigaku, 2013)'
_computing_data_collection 'CrystalClear-SM Expert 2.1 b25 (Rigaku, 2013)'
_computing_data_reduction 'CrystalClear-SM Expert 2.1 b25 (Rigaku, 2013)'
_computing_molecular_graphics 'ORTEP-3 for Windows'
_computing_publication_material Yadokari-XG
_computing_structure_refinement 'SHELXL-2014 (Sheldrick, 2014)'
_computing_structure_solution 'SHELXS-97 (Sheldrick, 2014)'
_diffrn_ambient_temperature 93(2)
_diffrn_measured_fraction_theta_full 0.933
_diffrn_measured_fraction_theta_max 0.933
_diffrn_measurement_device_type 'Rigaku PILATUS conversion'
_diffrn_measurement_method 'profile data from \w-scans'
_diffrn_radiation_type MoK\a
_diffrn_radiation_wavelength 0.7107
_diffrn_reflns_av_R_equivalents 0.1038
_diffrn_reflns_av_unetI/netI 0.1202
_diffrn_reflns_laue_measured_fraction_full 0.933
_diffrn_reflns_laue_measured_fraction_max 0.933
_diffrn_reflns_limit_h_max 36
_diffrn_reflns_limit_h_min -25
_diffrn_reflns_limit_k_max 54
_diffrn_reflns_limit_k_min -66
_diffrn_reflns_limit_l_max 23
_diffrn_reflns_limit_l_min -26
_diffrn_reflns_number 93067
_diffrn_reflns_point_group_measured_fraction_full 0.933
_diffrn_reflns_point_group_measured_fraction_max 0.933
_diffrn_reflns_theta_full 25.144
_diffrn_reflns_theta_max 25.144
_diffrn_reflns_theta_min 2.999
_diffrn_source 'Rotating Anode'
_exptl_absorpt_coefficient_mu 0.040
_exptl_absorpt_correction_T_max 0.982
_exptl_absorpt_correction_T_min 0.562
_exptl_absorpt_correction_type multi-scan
_exptl_absorpt_process_details 'CrystalClear (Rigaku)'
_exptl_crystal_colour colourless
_exptl_crystal_density_diffrn 0.577
_exptl_crystal_description prismatic
_exptl_crystal_F_000 6896
_exptl_crystal_size_max 0.200
_exptl_crystal_size_mid 0.200
_exptl_crystal_size_min 0.200
_refine_diff_density_max 0.634
_refine_diff_density_min -0.282
_refine_diff_density_rms 0.055
_refine_ls_extinction_method none
_refine_ls_goodness_of_fit_ref 1.108
_refine_ls_hydrogen_treatment constr
_refine_ls_matrix_type full
_refine_ls_number_parameters 1135
_refine_ls_number_reflns 31966
_refine_ls_number_restraints 43
_refine_ls_restrained_S_all 1.113
_refine_ls_R_factor_all 0.3251
_refine_ls_R_factor_gt 0.1864
_refine_ls_shift/su_max 0.000
_refine_ls_shift/su_mean 0.000
_refine_ls_structure_factor_coef Fsqd
_refine_ls_weighting_details 'w=1/[\s^2^(Fo^2^)+(0.2000P)^2^] where P=(Fo^2^+2Fc^2^)/3'
_refine_ls_weighting_scheme calc
_refine_ls_wR_factor_gt 0.4594
_refine_ls_wR_factor_ref 0.5366
_reflns_Friedel_coverage 0.000
_reflns_number_gt 7869
_reflns_number_total 31966
_reflns_threshold_expression 'I > 2\s(I)'
_cod_data_source_file ol5b00974_si_003.cif
_cod_data_source_block 4layer
_cod_depositor_comments 'Adding full bibliography for 1519628.cif.'
_cod_original_cell_volume 38223(27)
_cod_database_code 1519628
_shelx_shelxl_version_number 2014/7
_shelx_space_group_comment
;
The symmetry employed for this shelxl refinement is uniquely defined
by the following loop, which should always be used as a source of
symmetry information in preference to the above space-group names.
They are only intended as comments.
;
_shelx_estimated_absorpt_t_min 0.992
_shelx_estimated_absorpt_t_max 0.992

loop_
_space_group_symop_operation_xyz
'x, y, z'
'-x, y, -z+1/2'
'x+1/2, y+1/2, z'
'-x+1/2, y+1/2, -z+1/2'
'-x, -y, -z'
'x, -y, z-1/2'
'-x+1/2, -y+1/2, -z'
'x+1/2, -y+1/2, z-1/2'

loop_
_atom_site_label
_atom_site_type_symbol
_atom_site_fract_x
_atom_site_fract_y
_atom_site_fract_z
_atom_site_U_iso_or_equiv
_atom_site_adp_type
_atom_site_occupancy
_atom_site_site_symmetry_order
_atom_site_calc_flag
_atom_site_refinement_flags_posn
_atom_site_refinement_flags_adp
C1 C 1.3167(3) 0.3390(2) 0.1936(4) 0.178(3) Uani 1 1 d . .
C2 C 1.3428(3) 0.3595(2) 0.1958(4) 0.179(3) Uani 1 1 d . .
C3 C 1.3835(3) 0.3604(2) 0.1725(4) 0.178(3) Uani 1 1 d . .
C4 C 1.3991(3) 0.3402(3) 0.1417(4) 0.197(4) Uani 1 1 d . .
H4 H 1.4261 0.3414 0.1229 0.236 Uiso 1 1 calc R U
C5 C 1.3756(3) 0.3180(2) 0.1380(4) 0.174(3) Uani 1 1 d . .
C6 C 1.3948(3) 0.2978(2) 0.1096(4) 0.180(3) Uani 1 1 d . .
H6 H 1.4231 0.2990 0.0943 0.216 Uiso 1 1 calc R U
C7 C 1.3725(4) 0.2774(2) 0.1048(4) 0.190(4) Uani 1 1 d . .
C8 C 1.3302(4) 0.27671(18) 0.1328(5) 0.196(3) Uani 1 1 d . .
H8 H 1.3148 0.2621 0.1327 0.235 Uiso 1 1 calc R U
C9 C 1.3114(3) 0.2965(2) 0.1599(4) 0.182(3) Uani 1 1 d . .
H9 H 1.2831 0.2956 0.1753 0.219 Uiso 1 1 calc R U
C10 C 1.3353(3) 0.3176(2) 0.1634(4) 0.168(3) Uani 1 1 d . .
C11 C 1.3911(4) 0.2550(2) 0.0729(6) 0.322(5) Uani 1 1 d . U
H11A H 1.3710 0.2509 0.0379 0.386 Uiso 1 1 calc R U
H11B H 1.4197 0.2592 0.0572 0.386 Uiso 1 1 calc R U
C12 C 1.3970(5) 0.2341(2) 0.1112(7) 0.357(5) Uani 1 1 d . U
H12A H 1.3697 0.2317 0.1322 0.429 Uiso 1 1 calc R U
H12B H 1.4205 0.2376 0.1425 0.429 Uiso 1 1 calc R U
C13 C 1.4085(6) 0.2103(2) 0.0804(7) 0.392(6) Uani 1 1 d D U
H13A H 1.4403 0.2102 0.0746 0.470 Uiso 1 1 calc R U
H13B H 1.3932 0.2099 0.0398 0.470 Uiso 1 1 calc R U
C14 C 1.3968(5) 0.1865(2) 0.1149(7) 0.417(6) Uani 1 1 d D U
H14A H 1.4055 0.1728 0.0914 0.500 Uiso 1 1 calc R U
H14B H 1.4125 0.1862 0.1547 0.500 Uiso 1 1 calc R U
H14C H 1.3652 0.1859 0.1198 0.500 Uiso 1 1 calc R U
C15 C 1.2724(3) 0.33748(14) 0.2177(5) 0.157(3) Uani 1 1 d . .
C16 C 1.2348(3) 0.33252(13) 0.1833(4) 0.158(3) Uani 1 1 d . .
H16 H 1.2375 0.3290 0.1418 0.189 Uiso 1 1 calc R U
C17 C 1.1916(3) 0.33224(12) 0.2056(4) 0.154(2) Uani 1 1 d . .
H17 H 1.1667 0.3276 0.1808 0.185 Uiso 1 1 calc R U
C18 C 1.1881(3) 0.33928(12) 0.2671(5) 0.147(2) Uani 1 1 d . .
C19 C 1.2256(3) 0.34542(12) 0.3031(4) 0.156(3) Uani 1 1 d . .
H19 H 1.2227 0.3498 0.3440 0.187 Uiso 1 1 calc R U
C20 C 1.2685(3) 0.34513(13) 0.2790(5) 0.175(3) Uani 1 1 d . .
H20 H 1.2936 0.3499 0.3032 0.210 Uiso 1 1 calc R U
C21 C 1.0571(2) 0.34278(14) 0.3419(3) 0.148(2) Uani 1 1 d . .
C22 C 1.0853(3) 0.36193(14) 0.3450(4) 0.162(3) Uani 1 1 d . .
C23 C 1.1278(3) 0.36036(14) 0.3207(3) 0.147(3) Uani 1 1 d . .
C24 C 1.1417(3) 0.33981(16) 0.2934(4) 0.157(3) Uani 1 1 d . .
C25 C 1.1139(3) 0.31875(14) 0.2913(3) 0.145(2) Uani 1 1 d . .
C26 C 1.1276(2) 0.29680(15) 0.2713(3) 0.152(3) Uani 1 1 d . .
H26 H 1.1566 0.2954 0.2587 0.183 Uiso 1 1 calc R U
C27 C 1.1019(3) 0.27733(14) 0.2688(3) 0.153(3) Uani 1 1 d . .
C28 C 1.0582(3) 0.27928(14) 0.2882(4) 0.172(3) Uani 1 1 d . .
H28 H 1.0389 0.2661 0.2846 0.206 Uiso 1 1 calc R U
C29 C 1.0448(2) 0.29996(15) 0.3115(3) 0.163(3) Uani 1 1 d . .
H29 H 1.0160 0.3007 0.3252 0.195 Uiso 1 1 calc R U
C30 C 1.0717(3) 0.32105(13) 0.3168(3) 0.141(2) Uani 1 1 d . .
C31 C 1.1154(3) 0.25281(16) 0.2443(4) 0.213(4) Uani 1 1 d . .
H31A H 1.0988 0.2499 0.2053 0.256 Uiso 1 1 calc R U
H31B H 1.1468 0.2534 0.2361 0.256 Uiso 1 1 calc R U
C32 C 1.1082(4) 0.2321(2) 0.2855(6) 0.325(7) Uani 1 1 d . .
H32A H 1.0766 0.2305 0.2919 0.390 Uiso 1 1 calc R U
H32B H 1.1239 0.2348 0.3252 0.390 Uiso 1 1 calc R U
C33 C 1.1260(5) 0.2084(2) 0.2550(7) 0.341(8) Uani 1 1 d . .
H33A H 1.1174 0.2081 0.2113 0.409 Uiso 1 1 calc R U
H33B H 1.1583 0.2077 0.2601 0.409 Uiso 1 1 calc R U
C34 C 1.1055(6) 0.1869(3) 0.2870(8) 0.443(11) Uani 1 1 d . .
H34A H 1.1158 0.1722 0.2694 0.532 Uiso 1 1 calc R U
H34B H 1.1143 0.1874 0.3302 0.532 Uiso 1 1 calc R U
H34C H 1.0736 0.1878 0.2815 0.532 Uiso 1 1 calc R U
C35 C 1.0108(3) 0.34571(13) 0.3676(5) 0.160(3) Uani 1 1 d . .
C36 C 0.9711(4) 0.34489(16) 0.3323(4) 0.194(4) Uani 1 1 d . .
H36 H 0.9714 0.3443 0.2895 0.233 Uiso 1 1 calc R U
C37 C 0.9326(3) 0.34491(16) 0.3591(5) 0.198(4) Uani 1 1 d . .
H37 H 0.9066 0.3448 0.3334 0.237 Uiso 1 1 calc R U
C38 C 0.9279(3) 0.34507(13) 0.4193(5) 0.157(3) Uani 1 1 d . .
C39 C 0.9659(4) 0.34872(16) 0.4538(5) 0.199(4) Uani 1 1 d . .
H39 H 0.9641 0.3518 0.4957 0.239 Uiso 1 1 calc R U
C40 C 1.0068(3) 0.34818(15) 0.4303(5) 0.204(4) Uani 1 1 d . .
H40 H 1.0323 0.3495 0.4566 0.244 Uiso 1 1 calc R U
C41 C 0.8847(2) 0.34342(14) 0.4499(3) 0.142(2) Uani 1 1 d . .
C42 C 0.8659(3) 0.36143(14) 0.4803(3) 0.149(3) Uani 1 1 d . .
C43 C 0.8241(3) 0.36005(14) 0.5040(3) 0.148(3) Uani 1 1 d . .
C44 C 0.7994(3) 0.33991(14) 0.4998(3) 0.147(2) Uani 1 1 d . .
C45 C 0.8167(3) 0.31967(13) 0.4701(3) 0.141(2) Uani 1 1 d . .
C46 C 0.7940(2) 0.29710(13) 0.4640(3) 0.144(2) Uani 1 1 d . .
H46 H 0.7662 0.2956 0.4805 0.173 Uiso 1 1 calc R U
C47 C 0.8112(3) 0.27753(12) 0.4349(4) 0.156(3) Uani 1 1 d . .
C48 C 0.8536(3) 0.28026(15) 0.4099(4) 0.171(3) Uani 1 1 d . .
H48 H 0.8657 0.2671 0.3902 0.205 Uiso 1 1 calc R U
C49 C 0.8769(2) 0.30074(14) 0.4133(3) 0.153(3) Uani 1 1 d . .
H49 H 0.9043 0.3017 0.3956 0.183 Uiso 1 1 calc R U
C50 C 0.8597(3) 0.32154(14) 0.4443(3) 0.149(2) Uani 1 1 d . .
C51 C 0.7857(3) 0.25366(11) 0.4350(4) 0.183(3) Uani 1 1 d . .
H51A H 0.7568 0.2565 0.4513 0.219 Uiso 1 1 calc R U
H51B H 0.8018 0.2425 0.4626 0.219 Uiso 1 1 calc R U
C52 C 0.7784(3) 0.24137(14) 0.3698(4) 0.178(3) Uani 1 1 d . .
H52A H 0.7612 0.2522 0.3425 0.213 Uiso 1 1 calc R U
H52B H 0.8072 0.2389 0.3527 0.213 Uiso 1 1 calc R U
C53 C 0.7550(3) 0.21793(13) 0.3725(4) 0.190(3) Uani 1 1 d . .
H53A H 0.7268 0.2201 0.3913 0.228 Uiso 1 1 calc R U
H53B H 0.7730 0.2066 0.3975 0.228 Uiso 1 1 calc R U
C54 C 0.7469(4) 0.20792(14) 0.3074(5) 0.283(6) Uani 1 1 d . .
H54A H 0.7317 0.1927 0.3090 0.340 Uiso 1 1 calc R U
H54B H 0.7289 0.2191 0.2829 0.340 Uiso 1 1 calc R U
H54C H 0.7750 0.2057 0.2891 0.340 Uiso 1 1 calc R U
C55 C 0.7530(3) 0.33980(12) 0.5263(5) 0.146(3) Uani 1 1 d . .
C56 C 0.7161(3) 0.33425(11) 0.4903(4) 0.147(2) Uani 1 1 d . .
H56 H 0.7189 0.3304 0.4490 0.177 Uiso 1 1 calc R U
C57 C 0.6746(3) 0.33419(11) 0.5136(4) 0.153(3) Uani 1 1 d . .
H57 H 0.6494 0.3305 0.4884 0.183 Uiso 1 1 calc R U
C58 C 0.6708(3) 0.33980(13) 0.5766(5) 0.158(3) Uani 1 1 d . .
C59 C 0.7084(3) 0.34670(11) 0.6097(4) 0.152(3) Uani 1 1 d . .
H59 H 0.7059 0.3515 0.6504 0.182 Uiso 1 1 calc R U
C60 C 0.7492(3) 0.34703(11) 0.5869(4) 0.155(3) Uani 1 1 d . .
H60 H 0.7741 0.3520 0.6112 0.186 Uiso 1 1 calc R U
C61 C 0.6262(3) 0.34099(18) 0.6060(4) 0.172(3) Uani 1 1 d . .
C62 C 0.6125(3) 0.3612(2) 0.6355(5) 0.188(3) Uani 1 1 d . .
C63 C 0.5724(3) 0.3628(2) 0.6641(5) 0.222(4) Uani 1 1 d . U
C64 C 0.5458(3) 0.3435(2) 0.6593(5) 0.243(4) Uani 1 1 d . U
H64 H 0.5172 0.3451 0.6732 0.291 Uiso 1 1 calc R U
C65 C 0.5576(3) 0.3201(2) 0.6343(5) 0.207(4) Uani 1 1 d . .
C66 C 0.5302(3) 0.2986(2) 0.6325(5) 0.223(4) Uani 1 1 d . .
H66 H 0.5032 0.2989 0.6513 0.268 Uiso 1 1 calc R U
C67 C 0.5424(5) 0.2782(2) 0.6048(6) 0.234(5) Uani 1 1 d . .
C68 C 0.5851(4) 0.2780(2) 0.5772(5) 0.228(4) Uani 1 1 d . .
H68 H 0.5950 0.2641 0.5580 0.274 Uiso 1 1 calc R U
C69 C 0.6104(3) 0.29841(18) 0.5797(4) 0.198(4) Uani 1 1 d . .
H69 H 0.6382 0.2976 0.5627 0.238 Uiso 1 1 calc R U
C70 C 0.5990(3) 0.31990(19) 0.6047(4) 0.183(3) Uani 1 1 d . .
C71 C 0.5090(6) 0.2557(3) 0.6057(8) 0.459(8) Uani 1 1 d . U
H71A H 0.5232 0.2422 0.6275 0.550 Uiso 1 1 calc R U
H71B H 0.4824 0.2601 0.6264 0.550 Uiso 1 1 calc R U
C72 C 0.4966(7) 0.2487(4) 0.5385(9) 0.483(8) Uani 1 1 d . U
H72A H 0.5219 0.2506 0.5132 0.579 Uiso 1 1 calc R U
H72B H 0.4720 0.2585 0.5214 0.579 Uiso 1 1 calc R U
C73 C 0.4828(7) 0.2216(4) 0.5435(10) 0.521(8) Uani 1 1 d . U
H73A H 0.4541 0.2206 0.5616 0.625 Uiso 1 1 calc R U
H73B H 0.5046 0.2132 0.5704 0.625 Uiso 1 1 calc R U
C74 C 0.4794(7) 0.2083(4) 0.4746(10) 0.544(9) Uani 1 1 d . U
H74A H 0.4709 0.1916 0.4792 0.653 Uiso 1 1 calc R U
H74B H 0.4575 0.2164 0.4481 0.653 Uiso 1 1 calc R U
H74C H 0.5079 0.2090 0.4568 0.653 Uiso 1 1 calc R U
C75 C 1.1529(2) 0.45024(17) 0.4478(4) 0.157(3) Uani 1 1 d . .
H75 H 1.1650 0.4457 0.4866 0.188 Uiso 1 1 calc R U
C76 C 1.1393(3) 0.4336(2) 0.4059(6) 0.152(3) Uani 1 1 d . .
C77 C 1.1188(3) 0.43981(19) 0.3462(6) 0.150(3) Uani 1 1 d . .
C78 C 1.1146(2) 0.46302(18) 0.3272(4) 0.152(3) Uani 1 1 d . .
H78 H 1.1034 0.4669 0.2876 0.182 Uiso 1 1 calc R U
C79 C 1.1277(3) 0.48071(16) 0.3698(5) 0.151(3) Uani 1 1 d . .
C80 C 1.1234(3) 0.50661(18) 0.3552(5) 0.164(3) Uani 1 1 d . .
C81 C 1.1348(3) 0.5266(2) 0.3959(5) 0.165(3) Uani 1 1 d . .
C82 C 1.1245(3) 0.54989(18) 0.3796(5) 0.171(4) Uani 1 1 d . .
H82 H 1.1112 0.5538 0.3410 0.205 Uiso 1 1 calc R U
C83 C 1.1339(3) 0.5656(2) 0.4194(6) 0.159(3) Uani 1 1 d . .
C84 C 1.1557(3) 0.56028(18) 0.4816(7) 0.167(4) Uani 1 1 d . .
C85 C 1.1657(2) 0.53687(17) 0.4975(4) 0.159(3) Uani 1 1 d . .
H85 H 1.1798 0.5329 0.5354 0.191 Uiso 1 1 calc R U
C86 C 1.1540(3) 0.51997(15) 0.4557(6) 0.153(3) Uani 1 1 d . .
C87 C 1.1621(3) 0.49409(19) 0.4710(5) 0.173(3) Uani 1 1 d . .
C88 C 1.1482(3) 0.47524(18) 0.4309(5) 0.156(3) Uani 1 1 d . .
C89 C 0.6365(3) 0.4508(3) 0.7543(6) 0.203(5) Uani 1 1 d . .
H89 H 0.6508 0.4448 0.7902 0.244 Uiso 1 1 calc R U
C90 C 0.6188(5) 0.4358(2) 0.7076(10) 0.221(7) Uani 1 1 d . .
C91 C 0.5990(4) 0.4437(7) 0.6541(6) 0.270(16) Uani 1 1 d . .
C92 C 0.5952(5) 0.4660(3) 0.6383(8) 0.226(7) Uani 1 1 d . .
H92 H 0.5831 0.4715 0.6004 0.271 Uiso 1 1 calc R U
C93 C 0.6122(5) 0.4812(3) 0.6877(10) 0.206(6) Uani 1 1 d . .
C94 C 0.6047(3) 0.5074(3) 0.6691(6) 0.183(4) Uani 1 1 d . .
C95 C 0.6146(3) 0.5259(3) 0.7067(7) 0.177(4) Uani 1 1 d . .
C96 C 0.6078(3) 0.5510(3) 0.6921(7) 0.191(4) Uani 1 1 d . .
H96 H 0.5955 0.5556 0.6536 0.229 Uiso 1 1 calc R U
C97 C 0.6198(4) 0.5681(3) 0.7356(9) 0.173(3) Uani 1 1 d . .
C98 C 0.6399(4) 0.5604(4) 0.7948(8) 0.178(4) Uani 1 1 d . .
C99 C 0.6473(3) 0.5372(3) 0.8083(7) 0.196(5) Uani 1 1 d . .
H99 H 0.6609 0.5325 0.8460 0.236 Uiso 1 1 calc R U
C100 C 0.6342(4) 0.5209(3) 0.7649(9) 0.190(5) Uani 1 1 d . .
C101 C 0.6426(3) 0.4947(3) 0.7831(7) 0.189(3) Uani 1 1 d . .
C102 C 0.6310(4) 0.4760(3) 0.7428(7) 0.198(6) Uani 1 1 d . .
B1 B 1.3678(4) 0.3958(3) 0.2083(9) 0.192(5) Uani 1 1 d . .
B2 B 1.1201(3) 0.39893(19) 0.3566(7) 0.153(3) Uani 1 1 d . .
B3 B 0.8510(4) 0.3989(2) 0.5229(6) 0.158(3) Uani 1 1 d . .
B4 B 0.6045(5) 0.4007(4) 0.6700(12) 0.226(6) Uani 1 1 d . .
O1 O 1.40235(18) 0.38260(14) 0.1799(3) 0.203(2) Uani 1 1 d . .
O2 O 1.33062(18) 0.38101(12) 0.2196(3) 0.187(2) Uani 1 1 d . .
O3 O 1.15023(15) 0.38175(10) 0.3274(2) 0.1686(18) Uani 1 1 d . .
O4 O 1.07880(15) 0.38430(9) 0.3673(2) 0.1648(17) Uani 1 1 d . .
O5 O 0.88384(15) 0.38387(9) 0.4892(2) 0.1590(17) Uani 1 1 d . .
O6 O 0.81361(15) 0.38138(9) 0.5283(2) 0.1566(16) Uani 1 1 d . .
O7 O 0.5649(2) 0.38516(13) 0.6845(3) 0.223(3) Uani 1 1 d . .
O8 O 0.63365(18) 0.38240(12) 0.6381(3) 0.197(2) Uani 1 1 d . .
O9 O 1.1829(2) 0.48915(10) 0.5219(3) 0.214(3) Uani 1 1 d . .
O10 O 1.1062(2) 0.51196(10) 0.3012(3) 0.203(2) Uani 1 1 d . .
O11 O 1.14057(16) 0.40902(12) 0.4138(3) 0.1576(17) Uani 1 1 d . .
O12 O 1.10698(16) 0.41961(13) 0.3138(3) 0.1710(19) Uani 1 1 d . .
O13 O 1.16490(15) 0.57981(10) 0.5189(2) 0.1633(17) Uani 1 1 d . .
O14 O 1.12872(15) 0.59044(11) 0.4201(3) 0.1566(17) Uani 1 1 d . .
O15 O 0.6640(3) 0.49087(13) 0.8359(4) 0.249(4) Uani 1 1 d . .
O16 O 0.5868(2) 0.51208(12) 0.6154(4) 0.213(3) Uani 1 1 d . .
O17 O 0.6253(2) 0.41123(17) 0.7270(4) 0.217(3) Uani 1 1 d . .
O18 O 0.5890(3) 0.4207(2) 0.6256(5) 0.232(4) Uani 1 1 d . .
O19 O 0.64819(18) 0.5816(2) 0.8288(3) 0.199(2) Uani 1 1 d . .
O20 O 0.61330(18) 0.59212(17) 0.7309(3) 0.191(2) Uani 1 1 d . .

loop_
_atom_site_aniso_label
_atom_site_aniso_U_11
_atom_site_aniso_U_22
_atom_site_aniso_U_33
_atom_site_aniso_U_23
_atom_site_aniso_U_13
_atom_site_aniso_U_12
C1 0.098(6) 0.211(9) 0.231(9) -0.003(7) 0.047(6) 0.014(7)
C2 0.098(6) 0.226(10) 0.220(9) -0.016(8) 0.073(6) -0.009(7)
C3 0.135(8) 0.202(9) 0.203(9) -0.016(7) 0.056(6) -0.001(8)
C4 0.115(6) 0.261(11) 0.222(10) -0.015(8) 0.087(6) 0.009(8)
C5 0.106(6) 0.204(9) 0.215(9) 0.011(7) 0.044(6) -0.003(7)
C6 0.144(7) 0.191(9) 0.213(9) -0.016(7) 0.072(6) 0.024(7)
C7 0.173(9) 0.205(10) 0.197(9) 0.014(8) 0.058(7) 0.012(8)
C8 0.200(10) 0.186(9) 0.206(9) 0.010(7) 0.049(8) 0.006(7)
C9 0.172(8) 0.158(7) 0.224(9) -0.016(7) 0.070(7) 0.007(7)
C10 0.113(6) 0.179(9) 0.218(9) -0.004(7) 0.051(6) 0.010(7)
C11 0.441(12) 0.198(9) 0.335(13) -0.040(9) 0.097(10) 0.139(10)
C12 0.486(11) 0.224(9) 0.369(12) -0.052(8) 0.090(10) 0.139(10)
C13 0.540(12) 0.246(10) 0.394(13) -0.056(9) 0.070(11) 0.123(11)
C14 0.566(14) 0.280(12) 0.407(14) -0.052(11) 0.055(12) 0.095(13)
C15 0.129(7) 0.183(7) 0.163(9) -0.011(6) 0.033(7) 0.002(6)
C16 0.130(6) 0.208(7) 0.138(7) -0.011(5) 0.044(6) 0.001(6)
C17 0.147(7) 0.172(6) 0.147(8) -0.029(5) 0.040(6) 0.000(5)
C18 0.135(7) 0.155(6) 0.152(8) -0.011(5) 0.027(6) 0.003(5)
C19 0.144(7) 0.197(7) 0.129(7) -0.028(5) 0.029(6) 0.001(6)
C20 0.158(8) 0.199(7) 0.171(9) -0.032(6) 0.045(7) -0.007(5)
C21 0.159(6) 0.126(6) 0.170(7) -0.022(5) 0.087(5) -0.018(5)
C22 0.171(7) 0.110(6) 0.214(8) -0.022(5) 0.102(6) -0.010(5)
C23 0.153(6) 0.124(6) 0.175(7) -0.026(5) 0.090(5) -0.015(5)
C24 0.151(7) 0.147(7) 0.180(7) -0.010(5) 0.067(5) 0.012(6)
C25 0.150(6) 0.113(6) 0.179(7) -0.014(5) 0.057(5) -0.021(5)
C26 0.174(7) 0.100(5) 0.189(7) -0.024(5) 0.064(5) -0.018(5)
C27 0.185(7) 0.111(6) 0.171(7) -0.029(5) 0.083(6) 0.004(5)
C28 0.195(8) 0.117(6) 0.213(8) -0.035(5) 0.095(7) -0.032(5)
C29 0.184(7) 0.127(6) 0.186(7) -0.016(5) 0.088(6) -0.036(6)
C30 0.147(6) 0.121(6) 0.164(7) -0.007(5) 0.078(5) -0.006(5)
C31 0.251(9) 0.163(8) 0.238(10) 0.013(7) 0.116(8) -0.025(7)
C32 0.423(17) 0.161(9) 0.416(18) 0.039(11) 0.234(15) 0.036(10)
C33 0.49(2) 0.148(9) 0.40(2) 0.024(11) 0.182(17) 0.028(12)
C34 0.66(3) 0.308(19) 0.37(2) 0.004(16) 0.04(2) 0.12(2)
C35 0.167(8) 0.161(6) 0.159(9) -0.017(6) 0.069(7) -0.020(6)
C36 0.161(8) 0.271(10) 0.156(8) -0.010(7) 0.051(8) -0.037(7)
C37 0.163(8) 0.279(10) 0.160(9) 0.013(7) 0.083(7) -0.013(6)
C38 0.134(7) 0.161(6) 0.184(9) -0.003(6) 0.073(7) -0.026(5)
C39 0.152(8) 0.276(10) 0.179(9) -0.012(7) 0.091(8) -0.028(7)
C40 0.195(10) 0.267(10) 0.155(9) -0.036(7) 0.058(7) -0.032(7)
C41 0.130(5) 0.126(6) 0.177(7) 0.013(5) 0.071(5) -0.022(5)
C42 0.172(7) 0.117(6) 0.168(7) -0.027(5) 0.081(6) -0.014(6)
C43 0.152(7) 0.115(6) 0.186(7) -0.016(5) 0.081(5) -0.001(5)
C44 0.164(7) 0.110(5) 0.173(7) -0.012(5) 0.064(5) -0.025(5)
C45 0.172(7) 0.101(5) 0.158(6) -0.014(4) 0.066(5) -0.005(5)
C46 0.150(5) 0.109(5) 0.182(7) 0.001(5) 0.077(5) -0.010(5)
C47 0.193(7) 0.087(5) 0.192(7) -0.019(4) 0.054(6) -0.014(5)
C48 0.154(7) 0.145(7) 0.224(9) -0.008(5) 0.092(6) -0.018(5)
C49 0.170(6) 0.134(6) 0.165(7) -0.009(5) 0.095(5) -0.010(5)
C50 0.154(6) 0.128(6) 0.172(7) -0.002(5) 0.077(5) 0.003(5)
C51 0.247(8) 0.109(5) 0.202(9) -0.008(5) 0.096(7) -0.030(5)
C52 0.211(7) 0.156(7) 0.171(8) -0.015(6) 0.054(6) -0.011(6)
C53 0.249(8) 0.120(5) 0.199(9) -0.004(5) 0.009(7) -0.081(6)
C54 0.424(16) 0.151(7) 0.262(12) 0.004(7) -0.086(11) -0.114(8)
C55 0.135(7) 0.124(5) 0.185(9) 0.000(5) 0.070(7) -0.025(5)
C56 0.126(6) 0.153(6) 0.168(7) -0.003(5) 0.054(6) -0.025(5)
C57 0.150(7) 0.151(6) 0.163(8) -0.021(5) 0.058(6) -0.020(5)
C58 0.145(7) 0.134(6) 0.202(10) -0.009(6) 0.059(7) -0.025(5)
C59 0.158(7) 0.135(5) 0.173(8) -0.013(5) 0.090(7) -0.016(5)
C60 0.172(7) 0.148(6) 0.153(7) -0.021(5) 0.089(6) -0.012(5)
C61 0.159(7) 0.158(7) 0.207(8) -0.005(6) 0.085(6) -0.037(7)
C62 0.191(9) 0.153(8) 0.229(10) -0.018(7) 0.096(7) -0.022(7)
C63 0.159(7) 0.214(10) 0.311(10) -0.022(8) 0.148(7) -0.032(6)
C64 0.177(8) 0.241(11) 0.324(10) -0.023(9) 0.141(7) -0.026(7)
C65 0.180(8) 0.197(9) 0.256(11) 0.008(7) 0.104(8) -0.015(8)
C66 0.168(8) 0.207(9) 0.304(13) 0.021(9) 0.099(8) -0.084(8)
C67 0.287(15) 0.186(10) 0.234(12) -0.012(8) 0.064(10) 0.004(10)
C68 0.206(10) 0.213(11) 0.277(12) 0.000(8) 0.103(9) -0.030(8)
C69 0.201(8) 0.120(6) 0.282(11) -0.005(7) 0.088(7) -0.039(7)
C70 0.155(7) 0.154(8) 0.249(10) -0.002(7) 0.092(7) -0.023(7)
C71 0.527(15) 0.456(15) 0.406(19) 0.010(16) 0.131(17) -0.372(12)
C72 0.538(14) 0.490(15) 0.429(19) -0.011(17) 0.109(16) -0.368(12)
C73 0.589(14) 0.534(16) 0.446(19) -0.033(17) 0.080(17) -0.308(13)
C74 0.610(16) 0.553(18) 0.47(2) -0.045(17) 0.065(18) -0.287(14)
C75 0.187(7) 0.103(6) 0.182(9) -0.009(6) 0.032(6) -0.017(5)
C76 0.138(6) 0.153(10) 0.168(10) -0.043(8) 0.043(6) -0.010(6)
C77 0.138(6) 0.142(9) 0.175(10) -0.043(8) 0.053(6) -0.031(6)
C78 0.163(6) 0.112(6) 0.185(8) -0.030(6) 0.047(5) -0.027(5)
C79 0.168(7) 0.115(7) 0.174(10) -0.013(7) 0.048(6) -0.019(5)
C80 0.181(7) 0.156(9) 0.152(9) -0.008(8) -0.002(6) -0.010(6)
C81 0.185(8) 0.170(10) 0.142(8) -0.065(8) 0.021(6) -0.036(7)
C82 0.196(8) 0.093(6) 0.229(11) -0.039(7) 0.056(7) -0.023(6)
C83 0.174(8) 0.130(10) 0.180(10) -0.007(8) 0.073(7) -0.035(6)
C84 0.174(7) 0.107(7) 0.228(12) -0.088(8) 0.093(8) -0.060(6)
C85 0.169(6) 0.113(6) 0.201(8) -0.047(6) 0.053(6) -0.033(5)
C86 0.173(7) 0.096(6) 0.194(10) -0.035(7) 0.046(7) -0.019(5)
C87 0.198(8) 0.163(9) 0.159(9) -0.067(8) 0.000(7) -0.034(7)
C88 0.170(7) 0.166(10) 0.136(8) -0.027(7) 0.026(6) -0.017(6)
C89 0.199(9) 0.143(8) 0.274(15) -0.008(9) 0.064(9) 0.032(8)
C90 0.198(11) 0.108(8) 0.38(2) -0.063(11) 0.172(14) -0.009(8)
C91 0.135(8) 0.55(5) 0.128(11) 0.07(2) 0.016(7) 0.00(2)
C92 0.184(11) 0.273(17) 0.233(19) 0.059(14) 0.123(12) 0.044(11)
C93 0.200(11) 0.209(14) 0.220(17) -0.116(14) 0.090(11) -0.034(10)
C94 0.142(8) 0.263(16) 0.146(11) -0.071(12) 0.030(7) 0.004(9)
C95 0.141(7) 0.263(18) 0.130(10) -0.064(12) 0.036(7) -0.010(9)
C96 0.127(6) 0.198(12) 0.256(16) -0.028(12) 0.079(8) -0.005(8)
C97 0.141(8) 0.187(14) 0.198(15) -0.011(12) 0.068(9) -0.018(8)
C98 0.142(8) 0.228(16) 0.172(13) -0.048(13) 0.076(9) -0.053(10)
C99 0.175(8) 0.184(10) 0.239(16) 0.024(13) 0.091(9) -0.003(9)
C100 0.200(10) 0.177(12) 0.202(15) -0.092(12) 0.074(10) -0.045(9)
C101 0.173(9) 0.220(14) 0.176(13) -0.023(12) 0.039(8) -0.020(9)
C102 0.193(9) 0.272(19) 0.129(10) -0.073(11) 0.015(7) -0.031(10)
B1 0.113(9) 0.237(15) 0.230(15) -0.033(14) 0.042(9) -0.028(10)
B2 0.144(8) 0.124(8) 0.196(12) -0.009(9) 0.059(8) -0.006(7)
B3 0.166(9) 0.141(8) 0.173(11) -0.011(9) 0.064(8) -0.024(8)
B4 0.139(10) 0.279(19) 0.27(2) 0.006(19) 0.107(12) -0.005(12)
O1 0.143(5) 0.225(6) 0.251(7) -0.031(5) 0.083(4) -0.028(5)
O2 0.137(4) 0.201(5) 0.231(6) -0.032(4) 0.073(4) 0.001(4)
O3 0.155(4) 0.135(4) 0.222(5) -0.031(3) 0.067(4) -0.018(3)
O4 0.151(4) 0.134(4) 0.217(5) -0.038(3) 0.076(3) -0.013(3)
O5 0.168(4) 0.128(4) 0.188(5) -0.027(3) 0.073(3) -0.018(3)
O6 0.158(4) 0.120(3) 0.199(5) -0.023(3) 0.073(3) -0.007(3)
O7 0.190(5) 0.215(6) 0.274(7) -0.054(5) 0.102(5) 0.006(5)
O8 0.175(5) 0.182(5) 0.246(6) -0.036(4) 0.109(4) -0.001(4)
O9 0.284(7) 0.159(5) 0.195(6) -0.035(5) -0.026(6) -0.021(4)
O10 0.265(7) 0.155(4) 0.188(6) -0.017(4) 0.005(5) -0.003(4)
O11 0.181(4) 0.129(4) 0.166(5) -0.030(4) 0.047(4) -0.014(3)
O12 0.178(4) 0.148(4) 0.192(5) -0.032(5) 0.056(4) -0.021(4)
O13 0.181(4) 0.141(4) 0.172(5) -0.017(4) 0.042(3) -0.023(3)
O14 0.158(4) 0.136(4) 0.179(5) -0.033(4) 0.044(3) -0.023(3)
O15 0.304(9) 0.222(6) 0.217(7) -0.021(6) -0.029(7) 0.030(5)
O16 0.198(6) 0.226(6) 0.215(7) -0.042(6) 0.025(5) 0.014(4)
O17 0.214(6) 0.235(9) 0.210(7) -0.052(6) 0.075(5) 0.009(5)
O18 0.215(8) 0.252(10) 0.234(10) -0.054(7) 0.063(7) 0.001(6)
O19 0.152(5) 0.222(7) 0.225(7) -0.005(7) 0.030(4) -0.027(5)
O20 0.156(5) 0.184(6) 0.239(8) -0.011(6) 0.052(5) -0.021(5)

loop_
_atom_type_symbol
_atom_type_description
_atom_type_scat_dispersion_real
_atom_type_scat_dispersion_imag
_atom_type_scat_source
C C 0.0033 0.0016 'International Tables Vol C Tables 4.2.6.8 and 6.1.1.4'
H H 0.0000 0.0000 'International Tables Vol C Tables 4.2.6.8 and 6.1.1.4'
B B 0.0013 0.0007 'International Tables Vol C Tables 4.2.6.8 and 6.1.1.4'
O O 0.0106 0.0060 'International Tables Vol C Tables 4.2.6.8 and 6.1.1.4'

loop_
_geom_angle_atom_site_label_1
_geom_angle_atom_site_label_2
_geom_angle_atom_site_label_3
_geom_angle
_geom_angle_site_symmetry_1
_geom_angle_site_symmetry_3
C2 C1 C15 124.2(9) . .
C2 C1 C10 116.5(9) . .
C15 C1 C10 119.3(9) . .
C3 C2 O2 112.3(10) . .
C3 C2 C1 122.9(10) . .
O2 C2 C1 124.8(8) . .
C2 C3 O1 111.7(10) . .
C2 C3 C4 119.2(10) . .
O1 C3 C4 129.0(10) . .
C3 C4 C5 122.6(9) . .
C3 C4 H4 118.7 . .
C5 C4 H4 118.7 . .
C10 C5 C4 116.4(10) . .
C10 C5 C6 124.0(10) . .
C4 C5 C6 119.6(10) . .
C7 C6 C5 119.5(10) . .
C7 C6 H6 120.2 . .
C5 C6 H6 120.2 . .
C6 C7 C8 116.7(10) . .
C6 C7 C11 122.0(11) . .
C8 C7 C11 121.3(12) . .
C9 C8 C7 123.5(9) . .
C9 C8 H8 118.3 . .
C7 C8 H8 118.3 . .
C10 C9 C8 118.2(9) . .
C10 C9 H9 120.9 . .
C8 C9 H9 120.9 . .
C5 C10 C9 117.9(10) . .
C5 C10 C1 122.3(10) . .
C9 C10 C1 119.7(9) . .
C12 C11 C7 115.2(11) . .
C12 C11 H11A 108.5 . .
C7 C11 H11A 108.5 . .
C12 C11 H11B 108.5 . .
C7 C11 H11B 108.5 . .
H11A C11 H11B 107.5 . .
C11 C12 C13 117.8(13) . .
C11 C12 H12A 107.9 . .
C13 C12 H12A 107.9 . .
C11 C12 H12B 107.9 . .
C13 C12 H12B 107.9 . .
H12A C12 H12B 107.2 . .
C12 C13 C14 116.9(13) . .
C12 C13 H13A 108.1 . .
C14 C13 H13A 108.1 . .
C12 C13 H13B 108.1 . .
C14 C13 H13B 108.1 . .
H13A C13 H13B 107.3 . .
C13 C14 H14A 109.5 . .
C13 C14 H14B 109.5 . .
H14A C14 H14B 109.5 . .
C13 C14 H14C 109.5 . .
H14A C14 H14C 109.5 . .
H14B C14 H14C 109.5 . .
C16 C15 C20 118.2(8) . .
C16 C15 C1 124.3(9) . .
C20 C15 C1 116.8(9) . .
C15 C16 C17 124.7(8) . .
C15 C16 H16 117.6 . .
C17 C16 H16 117.6 . .
C18 C17 C16 116.5(7) . .
C18 C17 H17 121.8 . .
C16 C17 H17 121.8 . .
C19 C18 C17 120.5(7) . .
C19 C18 C24 120.8(9) . .
C17 C18 C24 118.7(8) . .
C18 C19 C20 121.1(8) . .
C18 C19 H19 119.4 . .
C20 C19 H19 119.4 . .
C15 C20 C19 118.7(8) . .
C15 C20 H20 120.6 . .
C19 C20 H20 120.6 . .
C22 C21 C30 118.9(7) . .
C22 C21 C35 118.3(7) . .
C30 C21 C35 122.8(7) . .
O4 C22 C21 129.3(7) . .
O4 C22 C23 110.1(7) . .
C21 C22 C23 120.5(7) . .
C24 C23 O3 127.6(7) . .
C24 C23 C22 121.5(7) . .
O3 C23 C22 111.0(6) . .
C23 C24 C25 120.1(7) . .
C23 C24 C18 119.1(8) . .
C25 C24 C18 120.7(7) . .
C26 C25 C30 119.9(7) . .
C26 C25 C24 123.4(7) . .
C30 C25 C24 116.5(7) . .
C27 C26 C25 123.6(7) . .
C27 C26 H26 118.2 . .
C25 C26 H26 118.2 . .
C26 C27 C28 118.5(6) . .
C26 C27 C31 125.0(8) . .
C28 C27 C31 116.5(8) . .
C29 C28 C27 119.5(7) . .
C29 C28 H28 120.3 . .
C27 C28 H28 120.3 . .
C28 C29 C30 123.8(7) . .
C28 C29 H29 118.1 . .
C30 C29 H29 118.1 . .
C21 C30 C29 123.2(7) . .
C21 C30 C25 122.4(7) . .
C29 C30 C25 114.3(7) . .
C32 C31 C27 115.1(8) . .
C32 C31 H31A 108.5 . .
C27 C31 H31A 108.5 . .
C32 C31 H31B 108.5 . .
C27 C31 H31B 108.5 . .
H31A C31 H31B 107.5 . .
C31 C32 C33 108.8(10) . .
C31 C32 H32A 109.9 . .
C33 C32 H32A 109.9 . .
C31 C32 H32B 109.9 . .
C33 C32 H32B 109.9 . .
H32A C32 H32B 108.3 . .
C34 C33 C32 107.4(12) . .
C34 C33 H33A 110.2 . .
C32 C33 H33A 110.2 . .
C34 C33 H33B 110.2 . .
C32 C33 H33B 110.2 . .
H33A C33 H33B 108.5 . .
C33 C34 H34A 109.5 . .
C33 C34 H34B 109.5 . .
H34A C34 H34B 109.5 . .
C33 C34 H34C 109.5 . .
H34A C34 H34C 109.5 . .
H34B C34 H34C 109.5 . .
C36 C35 C40 115.3(8) . .
C36 C35 C21 124.3(10) . .
C40 C35 C21 120.3(10) . .
C37 C36 C35 120.3(9) . .
C37 C36 H36 119.8 . .
C35 C36 H36 119.8 . .
C36 C37 C38 125.5(10) . .
C36 C37 H37 117.3 . .
C38 C37 H37 117.3 . .
C37 C38 C39 114.5(8) . .
C37 C38 C41 125.9(10) . .
C39 C38 C41 119.4(10) . .
C38 C39 C40 123.0(9) . .
C38 C39 H39 118.5 . .
C40 C39 H39 118.5 . .
C39 C40 C35 120.6(9) . .
C39 C40 H40 119.7 . .
C35 C40 H40 119.7 . .
C42 C41 C50 115.9(7) . .
C42 C41 C38 125.3(7) . .
C50 C41 C38 118.7(7) . .
C41 C42 O5 124.9(7) . .
C41 C42 C43 124.1(7) . .
O5 C42 C43 110.9(7) . .
O6 C43 C44 128.1(7) . .
O6 C43 C42 109.8(7) . .
C44 C43 C42 122.1(7) . .
C43 C44 C45 118.2(7) . .
C43 C44 C55 119.3(7) . .
C45 C44 C55 122.5(7) . .
C44 C45 C46 123.4(7) . .
C44 C45 C50 119.1(7) . .
C46 C45 C50 117.5(6) . .
C47 C46 C45 122.9(6) . .
C47 C46 H46 118.6 . .
C45 C46 H46 118.6 . .
C46 C47 C48 117.6(6) . .
C46 C47 C51 118.7(7) . .
C48 C47 C51 123.6(7) . .
C49 C48 C47 123.3(7) . .
C49 C48 H48 118.4 . .
C47 C48 H48 118.4 . .
C48 C49 C50 120.2(7) . .
C48 C49 H49 119.9 . .
C50 C49 H49 119.9 . .
C41 C50 C45 120.4(6) . .
C41 C50 C49 121.0(7) . .
C45 C50 C49 118.5(7) . .
C47 C51 C52 114.5(6) . .
C47 C51 H51A 108.6 . .
C52 C51 H51A 108.6 . .
C47 C51 H51B 108.6 . .
C52 C51 H51B 108.6 . .
H51A C51 H51B 107.6 . .
C53 C52 C51 112.6(6) . .
C53 C52 H52A 109.1 . .
C51 C52 H52A 109.1 . .
C53 C52 H52B 109.1 . .
C51 C52 H52B 109.1 . .
H52A C52 H52B 107.8 . .
C52 C53 C54 109.3(7) . .
C52 C53 H53A 109.8 . .
C54 C53 H53A 109.8 . .
C52 C53 H53B 109.8 . .
C54 C53 H53B 109.8 . .
H53A C53 H53B 108.3 . .
C53 C54 H54A 109.5 . .
C53 C54 H54B 109.5 . .
H54A C54 H54B 109.5 . .
C53 C54 H54C 109.5 . .
H54A C54 H54C 109.5 . .
H54B C54 H54C 109.5 . .
C56 C55 C60 120.1(7) . .
C56 C55 C44 120.9(9) . .
C60 C55 C44 118.8(9) . .
C55 C56 C57 121.2(8) . .
C55 C56 H56 119.4 . .
C57 C56 H56 119.4 . .
C56 C57 C58 119.0(8) . .
C56 C57 H57 120.5 . .
C58 C57 H57 120.5 . .
C59 C58 C57 117.5(8) . .
C59 C58 C61 119.4(9) . .
C57 C58 C61 122.7(9) . .
C60 C59 C58 123.7(8) . .
C60 C59 H59 118.2 . .
C58 C59 H59 118.2 . .
C59 C60 C55 118.2(8) . .
C59 C60 H60 120.9 . .
C55 C60 H60 120.9 . .
C62 C61 C70 119.5(8) . .
C62 C61 C58 122.0(8) . .
C70 C61 C58 118.4(9) . .
O8 C62 C61 125.9(9) . .
O8 C62 C63 110.4(9) . .
C61 C62 C63 123.6(10) . .
C64 C63 O7 130.7(10) . .
C64 C63 C62 116.5(11) . .
O7 C63 C62 112.1(9) . .
C63 C64 C65 125.6(10) . .
C63 C64 H64 117.2 . .
C65 C64 H64 117.2 . .
C70 C65 C66 119.2(9) . .
C70 C65 C64 114.3(9) . .
C66 C65 C64 126.3(10) . .
C67 C66 C65 122.4(10) . .
C67 C66 H66 118.8 . .
C65 C66 H66 118.8 . .
C66 C67 C68 117.7(12) . .
C66 C67 C71 117.5(14) . .
C68 C67 C71 124.8(12) . .
C69 C68 C67 118.9(10) . .
C69 C68 H68 120.5 . .
C67 C68 H68 120.5 . .
C70 C69 C68 125.9(9) . .
C70 C69 H69 117.1 . .
C68 C69 H69 117.1 . .
C69 C70 C61 124.4(9) . .
C69 C70 C65 115.7(9) . .
C61 C70 C65 119.8(9) . .
C72 C71 C67 107.6(13) . .
C72 C71 H71A 110.2 . .
C67 C71 H71A 110.2 . .
C72 C71 H71B 110.2 . .
C67 C71 H71B 110.2 . .
H71A C71 H71B 108.5 . .
C71 C72 C73 103.2(18) . .
C71 C72 H72A 111.1 . .
C73 C72 H72A 111.1 . .
C71 C72 H72B 111.1 . .
C73 C72 H72B 111.1 . .
H72A C72 H72B 109.1 . .
C72 C73 C74 111.5(19) . .
C72 C73 H73A 109.3 . .
C74 C73 H73A 109.3 . .
C72 C73 H73B 109.3 . .
C74 C73 H73B 109.3 . .
H73A C73 H73B 108.0 . .
C73 C74 H74A 109.5 . .
C73 C74 H74B 109.5 . .
H74A C74 H74B 109.5 . .
C73 C74 H74C 109.5 . .
H74A C74 H74C 109.5 . .
H74B C74 H74C 109.5 . .
C76 C75 C88 117.7(9) . .
C76 C75 H75 121.2 . .
C88 C75 H75 121.2 . .
C75 C76 O11 126.1(12) . .
C75 C76 C77 123.0(10) . .
O11 C76 C77 110.8(9) . .
C78 C77 O12 127.4(12) . .
C78 C77 C76 121.8(10) . .
O12 C77 C76 110.8(10) . .
C77 C78 C79 116.6(9) . .
C77 C78 H78 121.7 . .
C79 C78 H78 121.7 . .
C78 C79 C88 123.2(8) . .
C78 C79 C80 121.7(10) . .
C88 C79 C80 115.1(9) . .
O10 C80 C81 116.7(10) . .
O10 C80 C79 116.5(9) . .
C81 C80 C79 126.7(10) . .
C82 C81 C86 123.2(8) . .
C82 C81 C80 121.3(12) . .
C86 C81 C80 115.2(11) . .
C83 C82 C81 115.9(10) . .
C83 C82 H82 122.1 . .
C81 C82 H82 122.1 . .
C82 C83 O14 132.7(12) . .
C82 C83 C84 124.2(10) . .
O14 C83 C84 103.1(11) . .
C85 C84 O13 124.2(14) . .
C85 C84 C83 119.4(8) . .
O13 C84 C83 116.4(12) . .
C86 C85 C84 116.5(9) . .
C86 C85 H85 121.8 . .
C84 C85 H85 121.8 . .
C85 C86 C81 120.7(8) . .
C85 C86 C87 119.3(11) . .
C81 C86 C87 120.0(10) . .
O9 C87 C88 119.7(10) . .
O9 C87 C86 117.9(9) . .
C88 C87 C86 122.4(10) . .
C87 C88 C75 122.2(11) . .
C87 C88 C79 120.3(10) . .
C75 C88 C79 117.5(8) . .
C90 C89 C102 114.8(13) . .
C90 C89 H89 122.6 . .
C102 C89 H89 122.6 . .
C91 C90 C89 124.7(19) . .
C91 C90 O17 127(2) . .
C89 C90 O17 108.0(19) . .
C92 C91 C90 125(3) . .
C92 C91 O18 136.1(18) . .
C90 C91 O18 99(2) . .
C91 C92 C93 110(2) . .
C91 C92 H92 125.1 . .
C93 C92 H92 125.1 . .
C102 C93 C92 131.8(18) . .
C102 C93 C94 119.6(13) . .
C92 C93 C94 109(2) . .
O16 C94 C95 118.1(16) . .
O16 C94 C93 118.8(16) . .
C95 C94 C93 123.1(14) . .
C94 C95 C100 118.2(16) . .
C94 C95 C96 125.7(17) . .
C100 C95 C96 116.1(13) . .
C97 C96 C95 119.0(13) . .
C97 C96 H96 120.5 . .
C95 C96 H96 120.5 . .
O20 C97 C96 126.6(17) . .
O20 C97 C98 114.1(17) . .
C96 C97 C98 119.3(14) . .
C99 C98 O19 132(2) . .
C99 C98 C97 122.3(14) . .
O19 C98 C97 105.8(18) . .
C98 C99 C100 116.7(14) . .
C98 C99 H99 121.7 . .
C100 C99 H99 121.7 . .
C99 C100 C95 126.6(15) . .
C99 C100 C101 114.6(18) . .
C95 C100 C101 118.8(14) . .
O15 C101 C102 122.0(15) . .
O15 C101 C100 116.9(15) . .
C102 C101 C100 121.0(13) . .
C93 C102 C101 119.3(16) . .
C93 C102 C89 114.1(14) . .
C101 C102 C89 126.7(15) . .
O2 B1 O1 112.2(11) . .
O2 B1 O19 109.5(11) . 5_766
O1 B1 O19 113.3(13) . 5_766
O2 B1 O20 110.6(12) . 5_766
O1 B1 O20 110.1(11) . 5_766
O19 B1 O20 100.6(10) 5_766 5_766
O11 B2 O3 111.9(9) . .
O11 B2 O4 112.3(9) . .
O3 B2 O4 104.5(7) . .
O11 B2 O12 108.4(7) . .
O3 B2 O12 111.5(9) . .
O4 B2 O12 108.2(8) . .
O14 B3 O6 118.0(8) 5_766 .
O14 B3 O5 112.2(8) 5_766 .
O6 B3 O5 101.5(7) . .
O14 B3 O13 106.7(7) 5_766 5_766
O6 B3 O13 109.5(8) . 5_766
O5 B3 O13 108.7(8) . 5_766
O17 B4 O7 110.4(14) . .
O17 B4 O18 110.4(14) . .
O7 B4 O18 109.2(14) . .
O17 B4 O8 114.6(14) . .
O7 B4 O8 101.2(12) . .
O18 B4 O8 110.6(15) . .
C3 O1 B1 101.7(8) . .
C2 O2 B1 102.0(8) . .
C23 O3 B2 107.0(6) . .
C22 O4 B2 107.3(6) . .
C42 O5 B3 107.7(6) . .
C43 O6 B3 110.1(6) . .
C63 O7 B4 107.7(9) . .
C62 O8 B4 108.5(8) . .
C76 O11 B2 105.3(8) . .
C77 O12 B2 104.7(8) . .
C84 O13 B3 102.0(8) . 5_766
C83 O14 B3 111.5(8) . 5_766
C90 O17 B4 94.7(13) . .
C91 O18 B4 108.6(16) . .
C98 O19 B1 111.2(12) . 5_766
C97 O20 B1 108.3(11) . 5_766

loop_
_geom_bond_atom_site_label_1
_geom_bond_atom_site_label_2
_geom_bond_distance
_geom_bond_site_symmetry_2
C1 C2 1.403(10) .
C1 C15 1.490(10) .
C1 C10 1.505(10) .
C2 C3 1.378(10) .
C2 O2 1.385(9) .
C3 O1 1.385(9) .
C3 C4 1.423(11) .
C4 C5 1.443(11) .
C4 H4 0.9500 .
C5 C10 1.388(10) .
C5 C6 1.444(10) .
C6 C7 1.339(10) .
C6 H6 0.9500 .
C7 C8 1.470(11) .
C7 C11 1.573(12) .
C8 C9 1.407(10) .
C8 H8 0.9500 .
C9 C10 1.396(9) .
C9 H9 0.9500 .
C11 C12 1.457(14) .
C11 H11A 0.9900 .
C11 H11B 0.9900 .
C12 C13 1.554(14) .
C12 H12A 0.9900 .
C12 H12B 0.9900 .
C13 C14 1.595(9) .
C13 H13A 0.9900 .
C13 H13B 0.9900 .
C14 H14A 0.9800 .
C14 H14B 0.9800 .
C14 H14C 0.9800 .
C15 C16 1.372(9) .
C15 C20 1.437(9) .
C16 C17 1.441(9) .
C16 H16 0.9500 .
C17 C18 1.430(9) .
C17 H17 0.9500 .
C18 C19 1.401(9) .
C18 C24 1.570(9) .
C19 C20 1.449(9) .
C19 H19 0.9500 .
C20 H20 0.9500 .
C21 C22 1.381(8) .
C21 C30 1.427(8) .
C21 C35 1.568(10) .
C22 O4 1.373(7) .
C22 C23 1.441(8) .
C23 C24 1.386(8) .
C23 O3 1.391(7) .
C24 C25 1.459(9) .
C25 C26 1.387(8) .
C25 C30 1.450(8) .
C26 C27 1.349(8) .
C26 H26 0.9500 .
C27 C28 1.434(8) .
C27 C31 1.550(10) .
C28 C29 1.350(8) .
C28 H28 0.9500 .
C29 C30 1.447(8) .
C29 H29 0.9500 .
C31 C32 1.506(11) .
C31 H31A 0.9900 .
C31 H31B 0.9900 .
C32 C33 1.611(13) .
C32 H32A 0.9900 .
C32 H32B 0.9900 .
C33 C34 1.551(17) .
C33 H33A 0.9900 .
C33 H33B 0.9900 .
C34 H34A 0.9800 .
C34 H34B 0.9800 .
C34 H34C 0.9800 .
C35 C36 1.408(10) .
C35 C40 1.409(10) .
C36 C37 1.352(10) .
C36 H36 0.9500 .
C37 C38 1.353(10) .
C37 H37 0.9500 .
C38 C39 1.369(10) .
C38 C41 1.523(9) .
C39 C40 1.385(10) .
C39 H39 0.9500 .
C40 H40 0.9500 .
C41 C42 1.365(8) .
C41 C50 1.454(8) .
C42 O5 1.389(7) .
C42 C43 1.414(8) .
C43 O6 1.364(7) .
C43 C44 1.365(8) .
C44 C45 1.435(8) .
C44 C55 1.568(9) .
C45 C46 1.453(8) .
C45 C50 1.470(8) .
C46 C47 1.397(8) .
C46 H46 0.9500 .
C47 C48 1.451(8) .
C47 C51 1.555(8) .
C48 C49 1.356(8) .
C48 H48 0.9500 .
C49 C50 1.472(8) .
C49 H49 0.9500 .
C51 C52 1.607(9) .
C51 H51A 0.9900 .
C51 H51B 0.9900 .
C52 C53 1.506(8) .
C52 H52A 0.9900 .
C52 H52B 0.9900 .
C53 C54 1.557(10) .
C53 H53A 0.9900 .
C53 H53B 0.9900 .
C54 H54A 0.9800 .
C54 H54B 0.9800 .
C54 H54C 0.9800 .
C55 C56 1.380(9) .
C55 C60 1.417(9) .
C56 C57 1.399(8) .
C56 H56 0.9500 .
C57 C58 1.443(10) .
C57 H57 0.9500 .
C58 C59 1.384(9) .
C58 C61 1.550(10) .
C59 C60 1.375(8) .
C59 H59 0.9500 .
C60 H60 0.9500 .
C61 C62 1.392(10) .
C61 C70 1.452(10) .
C62 O8 1.356(9) .
C62 C63 1.418(11) .
C63 C64 1.362(12) .
C63 O7 1.363(10) .
C64 C65 1.484(12) .
C64 H64 0.9500 .
C65 C70 1.462(10) .
C65 C66 1.473(11) .
C66 C67 1.365(12) .
C66 H66 0.9500 .
C67 C68 1.477(13) .
C67 C71 1.628(16) .
C68 C69 1.389(10) .
C68 H68 0.9500 .
C69 C70 1.386(10) .
C69 H69 0.9500 .
C71 C72 1.57(2) .
C71 H71A 0.9900 .
C71 H71B 0.9900 .
C72 C73 1.59(2) .
C72 H72A 0.9900 .
C72 H72B 0.9900 .
C73 C74 1.70(2) .
C73 H73A 0.9900 .
C73 H73B 0.9900 .
C74 H74A 0.9800 .
C74 H74B 0.9800 .
C74 H74C 0.9800 .
C75 C76 1.368(10) .
C75 C88 1.464(10) .
C75 H75 0.9500 .
C76 O11 1.398(10) .
C76 C77 1.474(10) .
C77 C78 1.378(10) .
C77 O12 1.383(8) .
C78 C79 1.414(10) .
C78 H78 0.9500 .
C79 C88 1.493(10) .
C79 C80 1.500(10) .
C80 O10 1.313(8) .
C80 C81 1.474(11) .
C81 C82 1.393(12) .
C81 C86 1.468(10) .
C82 C83 1.269(11) .
C82 H82 0.9500 .
C83 O14 1.412(11) .
C83 C84 1.526(11) .
C84 C85 1.395(11) .
C84 O13 1.397(8) .
C85 C86 1.361(10) .
C85 H85 0.9500 .
C86 C87 1.515(11) .
C87 O9 1.294(9) .
C87 C88 1.434(10) .
C89 C90 1.418(16) .
C89 C102 1.451(15) .
C89 H89 0.9500 .
C90 C91 1.37(2) .
C90 O17 1.464(13) .
C91 C92 1.31(3) .
C91 O18 1.47(3) .
C92 C93 1.46(2) .
C92 H92 0.9500 .
C93 C102 1.352(17) .
C93 C94 1.550(18) .
C94 O16 1.309(11) .
C94 C95 1.359(15) .
C95 C100 1.418(14) .
C95 C96 1.462(13) .
C96 C97 1.395(13) .
C96 H96 0.9500 .
C97 O20 1.374(12) .
C97 C98 1.482(14) .
C98 C99 1.356(13) .
C98 O19 1.432(12) .
C99 C100 1.373(14) .
C99 H99 0.9500 .
C100 C101 1.551(14) .
C101 O15 1.324(12) .
C101 C102 1.414(15) .
B1 O2 1.444(12) .
B1 O1 1.467(12) .
B1 O19 1.576(15) 5_766
B1 O20 1.589(14) 5_766
B2 O11 1.494(12) .
B2 O3 1.508(9) .
B2 O4 1.541(9) .
B2 O12 1.541(11) .
B3 O14 1.502(11) 5_766
B3 O6 1.520(10) .
B3 O5 1.541(10) .
B3 O13 1.578(11) 5_766
B4 O17 1.50(2) .
B4 O7 1.547(14) .
B4 O18 1.55(2) .
B4 O8 1.563(16) .
O13 B3 1.578(11) 5_766
O14 B3 1.502(12) 5_766
O19 B1 1.576(15) 5_766
O20 B1 1.589(14) 5_766

loop_
_geom_torsion_atom_site_label_1
_geom_torsion_atom_site_label_2
_geom_torsion_atom_site_label_3
_geom_torsion_atom_site_label_4
_geom_torsion
_geom_torsion_site_symmetry_1
_geom_torsion_site_symmetry_4
C15 C1 C2 C3 -179.3(9) . .
C10 C1 C2 C3 -0.8(13) . .
C15 C1 C2 O2 -1.1(15) . .
C10 C1 C2 O2 177.5(8) . .
O2 C2 C3 O1 1.1(11) . .
C1 C2 C3 O1 179.6(8) . .
O2 C2 C3 C4 -174.7(8) . .
C1 C2 C3 C4 3.8(14) . .
C2 C3 C4 C5 -5.2(14) . .
O1 C3 C4 C5 179.7(8) . .
C3 C4 C5 C10 3.5(14) . .
C3 C4 C5 C6 -175.9(9) . .
C10 C5 C6 C7 2.4(15) . .
C4 C5 C6 C7 -178.3(9) . .
C5 C6 C7 C8 -3.7(14) . .
C5 C6 C7 C11 178.5(9) . .
C6 C7 C8 C9 4.7(14) . .
C11 C7 C8 C9 -177.5(9) . .
C7 C8 C9 C10 -3.9(14) . .
C4 C5 C10 C9 179.1(8) . .
C6 C5 C10 C9 -1.5(13) . .
C4 C5 C10 C1 -0.4(13) . .
C6 C5 C10 C1 179.0(8) . .
C8 C9 C10 C5 2.2(13) . .
C8 C9 C10 C1 -178.2(8) . .
C2 C1 C10 C5 -1.0(13) . .
C15 C1 C10 C5 177.7(8) . .
C2 C1 C10 C9 179.5(8) . .
C15 C1 C10 C9 -1.8(13) . .
C6 C7 C11 C12 119.5(14) . .
C8 C7 C11 C12 -58.2(16) . .
C7 C11 C12 C13 170.9(12) . .
C11 C12 C13 C14 -156.7(15) . .
C2 C1 C15 C16 118.6(10) . .
C10 C1 C15 C16 -59.9(11) . .
C2 C1 C15 C20 -52.0(12) . .
C10 C1 C15 C20 129.4(8) . .
C20 C15 C16 C17 -6.1(12) . .
C1 C15 C16 C17 -176.7(8) . .
C15 C16 C17 C18 4.5(11) . .
C16 C17 C18 C19 -1.7(10) . .
C16 C17 C18 C24 178.8(6) . .
C17 C18 C19 C20 0.9(11) . .
C24 C18 C19 C20 -179.6(7) . .
C16 C15 C20 C19 4.9(11) . .
C1 C15 C20 C19 176.1(7) . .
C18 C19 C20 C15 -2.4(11) . .
C30 C21 C22 O4 -179.5(7) . .
C35 C21 C22 O4 -1.1(13) . .
C30 C21 C22 C23 3.0(12) . .
C35 C21 C22 C23 -178.6(8) . .
O4 C22 C23 C24 -177.6(7) . .
C21 C22 C23 C24 0.3(12) . .
O4 C22 C23 O3 0.7(9) . .
C21 C22 C23 O3 178.6(7) . .
O3 C23 C24 C25 179.0(7) . .
C22 C23 C24 C25 -3.0(12) . .
O3 C23 C24 C18 1.3(12) . .
C22 C23 C24 C18 179.3(7) . .
C19 C18 C24 C23 53.8(10) . .
C17 C18 C24 C23 -126.7(8) . .
C19 C18 C24 C25 -124.0(8) . .
C17 C18 C24 C25 55.6(9) . .
C23 C24 C25 C26 -172.1(7) . .
C18 C24 C25 C26 5.7(12) . .
C23 C24 C25 C30 2.2(11) . .
C18 C24 C25 C30 179.9(7) . .
C30 C25 C26 C27 6.5(12) . .
C24 C25 C26 C27 -179.4(7) . .
C25 C26 C27 C28 -0.5(12) . .
C25 C26 C27 C31 177.3(8) . .
C26 C27 C28 C29 -3.8(12) . .
C31 C27 C28 C29 178.2(7) . .
C27 C28 C29 C30 1.9(13) . .
C22 C21 C30 C29 180.0(7) . .
C35 C21 C30 C29 1.6(12) . .
C22 C21 C30 C25 -3.8(11) . .
C35 C21 C30 C25 177.8(8) . .
C28 C29 C30 C21 -179.7(8) . .
C28 C29 C30 C25 3.8(11) . .
C26 C25 C30 C21 175.6(7) . .
C24 C25 C30 C21 1.2(11) . .
C26 C25 C30 C29 -7.8(10) . .
C24 C25 C30 C29 177.7(6) . .
C26 C27 C31 C32 129.1(10) . .
C28 C27 C31 C32 -53.1(12) . .
C27 C31 C32 C33 -177.2(10) . .
C31 C32 C33 C34 -162.5(13) . .
C22 C21 C35 C36 114.6(9) . .
C30 C21 C35 C36 -67.0(11) . .
C22 C21 C35 C40 -68.8(10) . .
C30 C21 C35 C40 109.5(9) . .
C40 C35 C36 C37 -4.2(13) . .
C21 C35 C36 C37 172.5(7) . .
C35 C36 C37 C38 -1.8(15) . .
C36 C37 C38 C39 9.1(14) . .
C36 C37 C38 C41 -175.6(8) . .
C37 C38 C39 C40 -10.8(14) . .
C41 C38 C39 C40 173.7(8) . .
C38 C39 C40 C35 5.3(14) . .
C36 C35 C40 C39 2.4(12) . .
C21 C35 C40 C39 -174.4(7) . .
C37 C38 C41 C42 -110.0(11) . .
C39 C38 C41 C42 65.0(11) . .
C37 C38 C41 C50 66.3(11) . .
C39 C38 C41 C50 -118.7(9) . .
C50 C41 C42 O5 -178.3(6) . .
C38 C41 C42 O5 -1.9(13) . .
C50 C41 C42 C43 -1.8(12) . .
C38 C41 C42 C43 174.6(8) . .
C41 C42 C43 O6 -176.3(7) . .
O5 C42 C43 O6 0.6(9) . .
C41 C42 C43 C44 1.9(13) . .
O5 C42 C43 C44 178.8(7) . .
O6 C43 C44 C45 177.7(7) . .
C42 C43 C44 C45 -0.1(11) . .
O6 C43 C44 C55 -1.2(12) . .
C42 C43 C44 C55 -179.0(7) . .
C43 C44 C45 C46 178.6(7) . .
C55 C44 C45 C46 -2.6(11) . .
C43 C44 C45 C50 -1.5(10) . .
C55 C44 C45 C50 177.4(7) . .
C44 C45 C46 C47 179.9(7) . .
C50 C45 C46 C47 -0.1(10) . .
C45 C46 C47 C48 -0.2(11) . .
C45 C46 C47 C51 175.6(7) . .
C46 C47 C48 C49 -0.3(12) . .
C51 C47 C48 C49 -175.8(7) . .
C47 C48 C49 C50 1.0(12) . .
C42 C41 C50 C45 0.2(11) . .
C38 C41 C50 C45 -176.5(7) . .
C42 C41 C50 C49 -179.1(7) . .
C38 C41 C50 C49 4.2(11) . .
C44 C45 C50 C41 1.4(11) . .
C46 C45 C50 C41 -178.6(6) . .
C44 C45 C50 C49 -179.2(7) . .
C46 C45 C50 C49 0.7(10) . .
C48 C49 C50 C41 178.1(7) . .
C48 C49 C50 C45 -1.2(11) . .
C46 C47 C51 C52 130.7(7) . .
C48 C47 C51 C52 -53.8(10) . .
C47 C51 C52 C53 178.0(6) . .
C51 C52 C53 C54 176.8(7) . .
C43 C44 C55 C56 123.2(8) . .
C45 C44 C55 C56 -55.7(10) . .
C43 C44 C55 C60 -52.8(10) . .
C45 C44 C55 C60 128.4(7) . .
C60 C55 C56 C57 -4.0(10) . .
C44 C55 C56 C57 -179.8(6) . .
C55 C56 C57 C58 -0.7(10) . .
C56 C57 C58 C59 4.7(10) . .
C56 C57 C58 C61 177.9(7) . .
C57 C58 C59 C60 -4.3(11) . .
C61 C58 C59 C60 -177.7(7) . .
C58 C59 C60 C55 -0.3(11) . .
C56 C55 C60 C59 4.5(10) . .
C44 C55 C60 C59 -179.6(6) . .
C59 C58 C61 C62 49.9(12) . .
C57 C58 C61 C62 -123.2(10) . .
C59 C58 C61 C70 -127.5(8) . .
C57 C58 C61 C70 59.4(10) . .
C70 C61 C62 O8 -177.2(8) . .
C58 C61 C62 O8 5.6(16) . .
C70 C61 C62 C63 -1.2(15) . .
C58 C61 C62 C63 -178.5(9) . .
O8 C62 C63 C64 173.6(10) . .
C61 C62 C63 C64 -2.9(17) . .
O8 C62 C63 O7 2.4(13) . .
C61 C62 C63 O7 -174.1(9) . .
O7 C63 C64 C65 178.0(11) . .
C62 C63 C64 C65 8.7(18) . .
C63 C64 C65 C70 -9.7(17) . .
C63 C64 C65 C66 175.7(11) . .
C70 C65 C66 C67 1.0(17) . .
C64 C65 C66 C67 175.3(12) . .
C65 C66 C67 C68 1.4(18) . .
C65 C66 C67 C71 -179.6(11) . .
C66 C67 C68 C69 -1.0(17) . .
C71 C67 C68 C69 -179.9(12) . .
C67 C68 C69 C70 -2.0(17) . .
C68 C69 C70 C61 -179.4(9) . .
C68 C69 C70 C65 4.3(15) . .
C62 C61 C70 C69 -176.3(10) . .
C58 C61 C70 C69 1.1(14) . .
C62 C61 C70 C65 -0.1(14) . .
C58 C61 C70 C65 177.3(8) . .
C66 C65 C70 C69 -3.7(14) . .
C64 C65 C70 C69 -178.6(9) . .
C66 C65 C70 C61 179.8(8) . .
C64 C65 C70 C61 4.9(13) . .
C66 C67 C71 C72 121.7(18) . .
C68 C67 C71 C72 -59(2) . .
C67 C71 C72 C73 156.1(14) . .
C71 C72 C73 C74 -166.5(18) . .
C88 C75 C76 O11 -179.0(6) . .
C88 C75 C76 C77 -2.5(11) . .
C75 C76 C77 C78 4.4(11) . .
O11 C76 C77 C78 -178.7(6) . .
C75 C76 C77 O12 -177.9(6) . .
O11 C76 C77 O12 -1.0(8) . .
O12 C77 C78 C79 177.7(6) . .
C76 C77 C78 C79 -5.0(10) . .
C77 C78 C79 C88 4.3(10) . .
C77 C78 C79 C80 -178.1(7) . .
C78 C79 C80 O10 1.1(11) . .
C88 C79 C80 O10 178.8(7) . .
C78 C79 C80 C81 178.5(7) . .
C88 C79 C80 C81 -3.8(11) . .
O10 C80 C81 C82 5.2(12) . .
C79 C80 C81 C82 -172.2(7) . .
O10 C80 C81 C86 -179.9(8) . .
C79 C80 C81 C86 2.7(12) . .
C86 C81 C82 C83 2.0(12) . .
C80 C81 C82 C83 176.5(8) . .
C81 C82 C83 O14 179.9(7) . .
C81 C82 C83 C84 0.8(12) . .
C82 C83 C84 C85 -1.2(12) . .
O14 C83 C84 C85 179.5(5) . .
C82 C83 C84 O13 177.9(7) . .
O14 C83 C84 O13 -1.3(8) . .
O13 C84 C85 C86 179.5(6) . .
C83 C84 C85 C86 -1.4(10) . .
C84 C85 C86 C81 4.1(10) . .
C84 C85 C86 C87 -177.4(7) . .
C82 C81 C86 C85 -4.8(12) . .
C80 C81 C86 C85 -179.5(7) . .
C82 C81 C86 C87 176.8(7) . .
C80 C81 C86 C87 2.0(11) . .
C85 C86 C87 O9 -5.0(12) . .
C81 C86 C87 O9 173.4(8) . .
C85 C86 C87 C88 175.8(7) . .
C81 C86 C87 C88 -5.7(12) . .
O9 C87 C88 C75 5.9(13) . .
C86 C87 C88 C75 -175.0(7) . .
O9 C87 C88 C79 -174.6(8) . .
C86 C87 C88 C79 4.5(12) . .
C76 C75 C88 C87 -178.7(7) . .
C76 C75 C88 C79 1.7(10) . .
C78 C79 C88 C87 177.7(7) . .
C80 C79 C88 C87 0.0(10) . .
C78 C79 C88 C75 -2.7(10) . .
C80 C79 C88 C75 179.6(6) . .
C102 C89 C90 C91 1.9(15) . .
C102 C89 C90 O17 -177.6(7) . .
C89 C90 C91 C92 3(2) . .
O17 C90 C91 C92 -177.9(12) . .
C89 C90 C91 O18 178.8(8) . .
O17 C90 C91 O18 -1.7(15) . .
C90 C91 C92 C93 -4(2) . .
O18 C91 C92 C93 -178.8(14) . .
C91 C92 C93 C102 2(2) . .
C91 C92 C93 C94 -176.7(10) . .
C102 C93 C94 O16 179.5(10) . .
C92 C93 C94 O16 -1.7(13) . .
C102 C93 C94 C95 -2.8(15) . .
C92 C93 C94 C95 176.0(9) . .
O16 C94 C95 C100 -179.9(9) . .
C93 C94 C95 C100 2.4(13) . .
O16 C94 C95 C96 -1.4(14) . .
C93 C94 C95 C96 -179.1(8) . .
C94 C95 C96 C97 -179.9(8) . .
C100 C95 C96 C97 -1.4(12) . .
C95 C96 C97 O20 -175.8(8) . .
C95 C96 C97 C98 1.4(12) . .
O20 C97 C98 C99 177.7(7) . .
C96 C97 C98 C99 0.1(13) . .
O20 C97 C98 O19 -2.4(9) . .
C96 C97 C98 O19 -180.0(7) . .
O19 C98 C99 C100 178.5(8) . .
C97 C98 C99 C100 -1.6(13) . .
C98 C99 C100 C95 1.6(14) . .
C98 C99 C100 C101 -178.9(8) . .
C94 C95 C100 C99 178.5(9) . .
C96 C95 C100 C99 -0.2(14) . .
C94 C95 C100 C101 -1.0(12) . .
C96 C95 C100 C101 -179.6(7) . .
C99 C100 C101 O15 -4.7(13) . .
C95 C100 C101 O15 174.9(9) . .
C99 C100 C101 C102 -179.7(8) . .
C95 C100 C101 C102 -0.2(13) . .
C92 C93 C102 C101 -177.0(11) . .
C94 C93 C102 C101 1.5(15) . .
C92 C93 C102 C89 2.2(18) . .
C94 C93 C102 C89 -179.3(8) . .
O15 C101 C102 C93 -174.9(10) . .
C100 C101 C102 C93 -0.2(14) . .
O15 C101 C102 C89 6.0(16) . .
C100 C101 C102 C89 -179.2(9) . .
C90 C89 C102 C93 -3.8(13) . .
C90 C89 C102 C101 175.3(9) . .
C2 C3 O1 B1 -2.4(12) . .
C4 C3 O1 B1 172.9(12) . .
O2 B1 O1 C3 2.9(15) . .
O19 B1 O1 C3 -121.7(10) 5_766 .
O20 B1 O1 C3 126.5(11) 5_766 .
C3 C2 O2 B1 0.7(12) . .
C1 C2 O2 B1 -177.7(11) . .
O1 B1 O2 C2 -2.3(15) . .
O19 B1 O2 C2 124.4(11) 5_766 .
O20 B1 O2 C2 -125.7(11) 5_766 .
C24 C23 O3 B2 176.5(9) . .
C22 C23 O3 B2 -1.6(10) . .
O11 B2 O3 C23 123.6(7) . .
O4 B2 O3 C23 1.8(10) . .
O12 B2 O3 C23 -114.8(8) . .
C21 C22 O4 B2 -177.2(10) . .
C23 C22 O4 B2 0.5(9) . .
O11 B2 O4 C22 -123.0(8) . .
O3 B2 O4 C22 -1.4(10) . .
O12 B2 O4 C22 117.5(8) . .
C41 C42 O5 B3 177.5(9) . .
C43 C42 O5 B3 0.6(9) . .
O14 B3 O5 C42 125.5(7) 5_766 .
O6 B3 O5 C42 -1.4(9) . .
O13 B3 O5 C42 -116.8(7) 5_766 .
C44 C43 O6 B3 -179.6(9) . .
C42 C43 O6 B3 -1.6(9) . .
O14 B3 O6 C43 -121.2(8) 5_766 .
O5 B3 O6 C43 1.8(9) . .
O13 B3 O6 C43 116.6(7) 5_766 .
C64 C63 O7 B4 -171.2(16) . .
C62 C63 O7 B4 -1.6(15) . .
O17 B4 O7 C63 -121.4(12) . .
O18 B4 O7 C63 117.1(13) . .
O8 B4 O7 C63 0.4(17) . .
C61 C62 O8 B4 174.4(13) . .
C63 C62 O8 B4 -2.0(14) . .
O17 B4 O8 C62 119.8(12) . .
O7 B4 O8 C62 1.0(17) . .
O18 B4 O8 C62 -114.7(12) . .
C75 C76 O11 B2 177.1(7) . .
C77 C76 O11 B2 0.3(8) . .
O3 B2 O11 C76 123.7(7) . .
O4 B2 O11 C76 -119.1(7) . .
O12 B2 O11 C76 0.4(8) . .
C78 C77 O12 B2 178.7(7) . .
C76 C77 O12 B2 1.1(7) . .
O11 B2 O12 C77 -0.9(8) . .
O3 B2 O12 C77 -124.5(8) . .
O4 B2 O12 C77 121.1(7) . .
C85 C84 O13 B3 177.1(7) . 5_766
C83 C84 O13 B3 -2.0(8) . 5_766
C82 C83 O14 B3 -174.9(9) . 5_766
C84 C83 O14 B3 4.3(8) . 5_766
C91 C90 O17 B4 1.0(13) . .
C89 C90 O17 B4 -179.4(8) . .
O7 B4 O17 C90 -120.6(12) . .
O18 B4 O17 C90 0.2(9) . .
O8 B4 O17 C90 125.9(12) . .
C92 C91 O18 B4 177.0(16) . .
C90 C91 O18 B4 1.5(12) . .
O17 B4 O18 C91 -1.1(13) . .
O7 B4 O18 C91 120.4(14) . .
O8 B4 O18 C91 -129.1(12) . .
C99 C98 O19 B1 -178.9(10) . 5_766
C97 C98 O19 B1 1.2(9) . 5_766
C96 C97 O20 B1 179.9(9) . 5_766
C98 C97 O20 B1 2.6(10) . 5_766
